data_4338383
loop_
_publ_author_name
'Abrahams, Brendan F.'
'Dharma, A. David'
'Grannas, Martin J.'
'Hudson, Timothy A.'
'Maynard-Casely, Helen E'
'Oliver, Graham R.'
'Robson, Richard'
'White, Keith F.'

_publ_section_title
;
 Isomeric Ionic Lithium Isonicotinate Three-Dimensional Networks and
 Single-Crystal-to-Single-Crystal Rearrangements Generating Microporous
 Materials.
;
_journal_issue 10
_journal_name_full 'Inorganic chemistry'
_journal_page_first 4956
_journal_page_last 4969
_journal_paper_doi 10.1021/ic403134c
_journal_volume 53
_journal_year 2014
_chemical_formula_sum 'C32 H36 Li4 N4 O10'
_chemical_formula_weight 664.41
_chemical_name_systematic
;
 ?
;
_space_group_crystal_system triclinic
_space_group_IT_number 2
_space_group_name_Hall '-P 1'
_space_group_name_H-M_alt 'P -1'
_symmetry_space_group_name_Hall '-P 1'
_symmetry_space_group_name_H-M 'P -1'
_atom_sites_solution_hydrogens geom
_audit_creation_method SHELXL-2014
_cell_angle_alpha 89.391(12)
_cell_angle_beta 85.708(13)
_cell_angle_gamma 86.268(11)
_cell_formula_units_Z 2
_cell_length_a 5.4013(8)
_cell_length_b 17.644(2)
_cell_length_c 17.825(3)
_cell_measurement_reflns_used 1624
_cell_measurement_temperature 130(2)
_cell_measurement_theta_max 51.76
_cell_measurement_theta_min 3.55
_cell_volume 1690.3(4)
_computing_cell_refinement
;
CrysAlisPro, Oxford Diffraction Ltd.,
Version 1.171.33.52 (release 06-11-2009 CrysAlis171 .NET)
(compiled Nov  6 2009,16:24:50)
;
_computing_data_collection
;
CrysAlisPro, Oxford Diffraction Ltd.,
Version 1.171.33.52 (release 06-11-2009 CrysAlis171 .NET)
(compiled Nov  6 2009,16:24:50)
;
_computing_data_reduction
;
CrysAlisPro, Oxford Diffraction Ltd.,
Version 1.171.33.52 (release 06-11-2009 CrysAlis171 .NET)
(compiled Nov  6 2009,16:24:50)
;
_computing_structure_refinement 'SHELXL-2014 (Sheldrick, 2014)'
_computing_structure_solution 'SHELXS-1997 (Sheldrick, 1997)'
_diffrn_ambient_temperature 130(2)
_diffrn_detector_area_resol_mean 16.0711
_diffrn_measured_fraction_theta_full 0.604
_diffrn_measured_fraction_theta_max 0.988
_diffrn_measurement_device_type 'Xcalibur, Sapphire3'
_diffrn_measurement_method '\w scans'
_diffrn_radiation_type CuK\a
_diffrn_radiation_wavelength 1.54184
_diffrn_reflns_av_R_equivalents 0.0653
_diffrn_reflns_av_unetI/netI 0.1791
_diffrn_reflns_Laue_measured_fraction_full 0.604
_diffrn_reflns_Laue_measured_fraction_max 0.988
_diffrn_reflns_limit_h_max 5
_diffrn_reflns_limit_h_min -5
_diffrn_reflns_limit_k_max 17
_diffrn_reflns_limit_k_min -17
_diffrn_reflns_limit_l_max 18
_diffrn_reflns_limit_l_min -15
_diffrn_reflns_number 6886
_diffrn_reflns_point_group_measured_fraction_full 0.604
_diffrn_reflns_point_group_measured_fraction_max 0.988
_diffrn_reflns_theta_full 67.684
_diffrn_reflns_theta_max 51.678
_diffrn_reflns_theta_min 3.544
_diffrn_source 'Enhance (Cu) X-ray Source'
_exptl_absorpt_coefficient_mu 0.787
_exptl_absorpt_correction_T_max 0.991
_exptl_absorpt_correction_T_min 0.906
_exptl_absorpt_correction_type gaussian
_exptl_absorpt_process_details
;
CrysAlisPro, Oxford Diffraction Ltd.,
Version 1.171.33.52 (release 06-11-2009 CrysAlis171 .NET)
(compiled Nov  6 2009,16:24:50)
Numerical absorption correction based on gaussian integration over
            a multifaceted crystal model
;
_exptl_crystal_colour colourless
_exptl_crystal_density_diffrn 1.305
_exptl_crystal_description 'fine needle'
_exptl_crystal_F_000 696
_exptl_crystal_size_max 0.256
_exptl_crystal_size_mid 0.043
_exptl_crystal_size_min 0.012
_refine_diff_density_max 0.195
_refine_diff_density_min -0.207
_refine_diff_density_rms 0.046
_refine_ls_extinction_method none
_refine_ls_goodness_of_fit_ref 0.726
_refine_ls_hydrogen_treatment constr
_refine_ls_matrix_type full
_refine_ls_number_parameters 445
_refine_ls_number_reflns 3706
_refine_ls_number_restraints 0
_refine_ls_restrained_S_all 0.726
_refine_ls_R_factor_all 0.1268
_refine_ls_R_factor_gt 0.0438
_refine_ls_shift/su_max 0.003
_refine_ls_shift/su_mean 0.000
_refine_ls_structure_factor_coef Fsqd
_refine_ls_weighting_details 'w=1/[\s^2^(Fo^2^)+(0.0302P)^2^] where P=(Fo^2^+2Fc^2^)/3'
_refine_ls_weighting_scheme calc
_refine_ls_wR_factor_gt 0.0765
_refine_ls_wR_factor_ref 0.0922
_reflns_Friedel_coverage 0.000
_reflns_number_gt 1565
_reflns_number_total 3706
_reflns_threshold_expression 'I > 2\s(I)'
_cod_data_source_file ic403134c_si_002.cif
_cod_data_source_block Li_inic_t-butanol
_cod_depositor_comments 'Adding full bibliography for 4338378--4338389.cif.'
_cod_database_code 4338383
_shelx_space_group_comment
;
The symmetry employed for this shelxl refinement is uniquely defined
by the following loop, which should always be used as a source of
symmetry information in preference to the above space-group names.
They are only intended as comments.
;
_shelxl_version_number 2014-1

loop_
_space_group_symop_operation_xyz
'x, y, z'
'-x, -y, -z'

loop_
_atom_site_label
_atom_site_type_symbol
_atom_site_fract_x
_atom_site_fract_y
_atom_site_fract_z
_atom_site_U_iso_or_equiv
_atom_site_adp_type
_atom_site_occupancy
_atom_site_site_symmetry_order
_atom_site_calc_flag
_atom_site_refinement_flags_posn
_atom_site_refinement_flags_adp
_atom_site_refinement_flags_occupancy
_atom_site_disorder_assembly
_atom_site_disorder_group
C1S_a C 0.565(3) 0.2269(8) 0.7743(8) 0.057(5) Uiso 0.5 1 d . . P A 1
C11S_a C 0.551(4) 0.3017(10) 0.8265(9) 0.063(7) Uiso 0.5 1 d . . P A 1
H11A_a H 0.6423 0.2907 0.8712 0.095 Uiso 0.5 1 calc R U P A 1
H11B_a H 0.3762 0.3162 0.8420 0.095 Uiso 0.5 1 calc R U P A 1
H11C_a H 0.6241 0.3435 0.7979 0.095 Uiso 0.5 1 calc R U P A 1
C12S_a C 0.491(3) 0.1629(8) 0.8279(7) 0.061(5) Uiso 0.5 1 d . . P A 1
H12A_a H 0.6079 0.1573 0.8673 0.091 Uiso 0.5 1 calc R U P A 1
H12B_a H 0.4939 0.1154 0.7999 0.091 Uiso 0.5 1 calc R U P A 1
H12C_a H 0.3225 0.1750 0.8509 0.091 Uiso 0.5 1 calc R U P A 1
C13S_a C 0.425(3) 0.2465(10) 0.7119(9) 0.067(7) Uiso 0.5 1 d . . P A 1
H13A_a H 0.4944 0.2899 0.6851 0.101 Uiso 0.5 1 calc R U P A 1
H13B_a H 0.2514 0.2600 0.7298 0.101 Uiso 0.5 1 calc R U P A 1
H13C_a H 0.4306 0.2031 0.6778 0.101 Uiso 0.5 1 calc R U P A 1
O11S_a O 0.8084(13) 0.2138(4) 0.7393(3) 0.058(2) Uiso 0.5 1 d . . P A 1
H11S_a H 0.9133 0.2251 0.7691 0.087 Uiso 0.5 1 calc R U P A 1
C2S_b C 0.477(2) 0.2371(7) 0.7939(7) 0.038(4) Uiso 0.5 1 d . . P B 2
C21S_b C 0.588(2) 0.1620(7) 0.8257(7) 0.047(4) Uiso 0.5 1 d . . P B 2
H21A_b H 0.4926 0.1200 0.8107 0.071 Uiso 0.5 1 calc R U P B 2
H21B_b H 0.5804 0.1647 0.8807 0.071 Uiso 0.5 1 calc R U P B 2
H21C_b H 0.7617 0.1535 0.8059 0.071 Uiso 0.5 1 calc R U P B 2
C22S_b C 0.614(3) 0.3021(9) 0.8156(9) 0.053(6) Uiso 0.5 1 d . . P B 2
H22A_b H 0.5411 0.3488 0.7937 0.080 Uiso 0.5 1 calc R U P B 2
H22B_b H 0.7888 0.2943 0.7971 0.080 Uiso 0.5 1 calc R U P B 2
H22C_b H 0.6018 0.3063 0.8706 0.080 Uiso 0.5 1 calc R U P B 2
C23S_b C 0.419(3) 0.2236(10) 0.7120(9) 0.065(6) Uiso 0.5 1 d . . P B 2
H23A_b H 0.3338 0.1765 0.7092 0.097 Uiso 0.5 1 calc R U P B 2
H23B_b H 0.5746 0.2196 0.6798 0.097 Uiso 0.5 1 calc R U P B 2
H23C_b H 0.3118 0.2663 0.6948 0.097 Uiso 0.5 1 calc R U P B 2
O21S_b O 0.2173(13) 0.2442(4) 0.8255(4) 0.069(2) Uiso 0.5 1 d . . P B 2
H21S_b H 0.1702 0.2904 0.8298 0.103 Uiso 0.5 1 calc R U P B 2
C3S_c C 0.051(3) 0.2616(9) 0.2701(9) 0.067(5) Uiso 0.5 1 d . . P C 3
C31S_c C -0.112(2) 0.2687(7) 0.2092(7) 0.061(4) Uiso 0.5 1 d . . P C 3
H31A_c H -0.0801 0.3152 0.1805 0.092 Uiso 0.5 1 calc R U P C 3
H31B_c H -0.2854 0.2711 0.2299 0.092 Uiso 0.5 1 calc R U P C 3
H31C_c H -0.0799 0.2246 0.1761 0.092 Uiso 0.5 1 calc R U P C 3
C32S_c C 0.030(3) 0.1956(8) 0.3199(8) 0.065(5) Uiso 0.5 1 d . . P C 3
H32A_c H 0.1503 0.1972 0.3581 0.097 Uiso 0.5 1 calc R U P C 3
H32B_c H 0.0630 0.1491 0.2904 0.097 Uiso 0.5 1 calc R U P C 3
H32C_c H -0.1390 0.1964 0.3445 0.097 Uiso 0.5 1 calc R U P C 3
C33S_c C 0.008(3) 0.3377(9) 0.3130(7) 0.059(6) Uiso 0.5 1 d . . P C 3
H13D_c H 0.1139 0.3370 0.3552 0.088 Uiso 0.5 1 calc R U P C 3
H13E_c H -0.1671 0.3447 0.3320 0.088 Uiso 0.5 1 calc R U P C 3
H13F_c H 0.0494 0.3797 0.2788 0.088 Uiso 0.5 1 calc R U P C 3
O3S_c O 0.2951(13) 0.2592(4) 0.2322(4) 0.063(2) Uiso 0.5 1 d . . P C 3
H3S_c H 0.3926 0.2309 0.2562 0.095 Uiso 0.5 1 calc R U P C 3
C4S_d C -0.036(2) 0.2651(7) 0.2911(7) 0.038(4) Uiso 0.5 1 d . . P D 4
C41S_d C -0.086(3) 0.2330(7) 0.2149(7) 0.070(5) Uiso 0.5 1 d . . P D 4
H41A_d H -0.1665 0.1851 0.2224 0.105 Uiso 0.5 1 calc R U P D 4
H41B_d H 0.0722 0.2239 0.1846 0.105 Uiso 0.5 1 calc R U P D 4
H41C_d H -0.1946 0.2694 0.1887 0.105 Uiso 0.5 1 calc R U P D 4
C42S_d C 0.085(2) 0.2021(7) 0.3434(7) 0.044(4) Uiso 0.5 1 d . . P D 4
H42A_d H 0.0099 0.1538 0.3366 0.066 Uiso 0.5 1 calc R U P D 4
H42B_d H 0.0566 0.2177 0.3961 0.066 Uiso 0.5 1 calc R U P D 4
H42C_d H 0.2646 0.1958 0.3299 0.066 Uiso 0.5 1 calc R U P D 4
C43S_d C 0.090(3) 0.3352(10) 0.3035(9) 0.075(7) Uiso 0.5 1 d . . P D 4
H43A_d H 0.0236 0.3761 0.2716 0.113 Uiso 0.5 1 calc R U P D 4
H43B_d H 0.2693 0.3261 0.2905 0.113 Uiso 0.5 1 calc R U P D 4
H43C_d H 0.0621 0.3499 0.3564 0.113 Uiso 0.5 1 calc R U P D 4
O41_d O -0.2981(13) 0.2737(4) 0.3214(4) 0.060(2) Uiso 0.5 1 d . . P D 4
H41_d H -0.3176 0.3112 0.3504 0.090 Uiso 0.5 1 calc R U P D 4
O5_d O 0.3644(6) 0.56837(17) 0.49813(16) 0.0379(9) Uani 1 1 d . . . E 4
O8_d O 0.0518(7) 1.00408(16) 0.40088(16) 0.0361(9) Uani 1 1 d . . . E 4
O1_d O 0.3468(6) 0.06685(17) 1.01364(16) 0.0356(9) Uani 1 1 d . . . E 4
N4_d N 0.2927(8) 0.8537(2) 0.4647(2) 0.0367(11) Uani 1 1 d . . . E 4
O2_d O -0.0527(6) 0.09261(16) 0.99202(17) 0.0371(9) Uani 1 1 d . . . E 4
O4_d O 0.1423(6) 0.49723(16) 0.93238(17) 0.0367(9) Uani 1 1 d . . . E 4
O6_d O -0.0389(7) 0.59756(17) 0.48751(17) 0.0415(10) Uani 1 1 d . . . E 4
O7_d O 0.3573(6) 0.99719(16) 0.56738(17) 0.0351(9) Uani 1 1 d . . . E 4
C2_d C 0.1866(9) 0.1958(3) 1.0160(2) 0.0307(13) Uani 1 1 d . . . E 4
C14_d C 0.2286(9) 0.6970(3) 0.4781(2) 0.0330(13) Uani 1 1 d . . . E 4
N3_d N -0.2858(8) 1.0284(2) 0.1479(2) 0.0376(11) Uani 1 1 d . . . E 4
N1_d N 0.2139(8) 0.3528(2) 1.0324(2) 0.0403(11) Uani 1 1 d . . . E 4
N2_d N 0.2717(8) 0.4743(2) 0.6487(2) 0.0375(11) Uani 1 1 d . . . E 4
C22_d C -0.4350(9) 1.0458(3) 0.2780(3) 0.0404(15) Uani 1 1 d . . . E 4
H22_d H -0.5664 1.0638 0.3130 0.048 Uiso 1 1 calc R U . E 4
C15_d C 0.4308(10) 0.7287(3) 0.5049(3) 0.0470(15) Uani 1 1 d . . . E 4
H15_d H 0.5543 0.6975 0.5278 0.056 Uiso 1 1 calc R U . E 4
C13_d C 0.1798(12) 0.6144(3) 0.4887(2) 0.0370(14) Uani 1 1 d . . . E 4
C6_d C 0.3828(10) 0.3034(3) 1.0579(3) 0.0424(14) Uani 1 1 d . . . E 4
H6_d H 0.5158 0.3224 1.0825 0.051 Uiso 1 1 calc R U . E 4
C3_d C 0.3765(9) 0.2246(3) 1.0508(3) 0.0402(14) Uani 1 1 d . . . E 4
H3_d H 0.5031 0.1915 1.0699 0.048 Uiso 1 1 calc R U . E 4
O3_d O 0.5497(7) 0.50349(18) 0.90494(17) 0.0463(10) Uani 1 1 d . . . E 4
C19_d C -0.1685(12) 1.0051(2) 0.3852(3) 0.0314(14) Uani 1 1 d . . . E 4
C1_d C 0.1552(12) 0.1121(3) 1.0074(2) 0.0352(14) Uani 1 1 d . . . E 4
C7_d C 0.3324(12) 0.4990(2) 0.8863(3) 0.0311(14) Uani 1 1 d . . . E 4
C20_d C -0.2174(9) 1.0113(3) 0.3028(3) 0.0290(13) Uani 1 1 d . . . E 4
C17_d C 0.1030(10) 0.8219(3) 0.4368(3) 0.0462(15) Uani 1 1 d . . . E 4
H17_d H -0.0118 0.8536 0.4109 0.055 Uiso 1 1 calc R U . E 4
C18_d C 0.4534(10) 0.8068(3) 0.4982(3) 0.0475(16) Uani 1 1 d . . . E 4
H18_d H 0.5911 0.8276 0.5188 0.057 Uiso 1 1 calc R U . E 4
C16_d C 0.0634(9) 0.7455(3) 0.4435(3) 0.0438(15) Uani 1 1 d . . . E 4
H16_d H -0.0790 0.7265 0.4239 0.053 Uiso 1 1 calc R U . E 4
C8_d C 0.2994(10) 0.4932(3) 0.8038(3) 0.0307(13) Uani 1 1 d . . . E 4
C10_d C 0.1061(9) 0.4576(3) 0.7759(3) 0.0359(13) Uani 1 1 d . . . E 4
H10_d H -0.0230 0.4395 0.8092 0.043 Uiso 1 1 calc R U . E 4
C4_d C 0.0065(10) 0.2473(3) 0.9904(3) 0.0549(17) Uani 1 1 d . . . E 4
H4_d H -0.1321 0.2298 0.9675 0.066 Uiso 1 1 calc R U . E 4
C21_d C -0.0393(10) 0.9855(3) 0.2493(3) 0.0473(15) Uani 1 1 d . . . E 4
H21_d H 0.1124 0.9616 0.2639 0.057 Uiso 1 1 calc R U . E 4
C11_d C 0.1018(9) 0.4486(3) 0.6992(3) 0.0380(14) Uani 1 1 d . . . E 4
H11_d H -0.0301 0.4224 0.6813 0.046 Uiso 1 1 calc R U . E 4
C12_d C 0.4517(10) 0.5109(3) 0.6768(3) 0.0484(16) Uani 1 1 d . . . E 4
H12_d H 0.5724 0.5316 0.6423 0.058 Uiso 1 1 calc R U . E 4
C34_d C -0.4574(10) 1.0535(3) 0.2010(3) 0.0434(15) Uani 1 1 d . . . E 4
H34_d H -0.6059 1.0784 0.1851 0.052 Uiso 1 1 calc R U . E 4
C5_d C 0.0295(10) 0.3241(3) 0.9985(3) 0.0549(17) Uani 1 1 d . . . E 4
H5_d H -0.0926 0.3584 0.9788 0.066 Uiso 1 1 calc R U . E 4
Li2_d Li 0.1989(15) 0.4704(4) 1.0375(4) 0.038(2) Uani 1 1 d . . . E 4
C9_d C 0.4748(9) 0.5209(3) 0.7523(3) 0.0450(15) Uani 1 1 d . . . E 4
H9_d H 0.6100 0.5466 0.7687 0.054 Uiso 1 1 calc R U . E 4
C23_d C -0.0787(9) 0.9940(3) 0.1736(3) 0.0511(17) Uani 1 1 d . . . E 4
H23_d H 0.0478 0.9744 0.1378 0.061 Uiso 1 1 calc R U . E 4
Li3_d Li 0.2941(15) 0.4655(4) 0.5334(4) 0.040(2) Uani 1 1 d . . . E 4
Li4_d Li 0.3106(15) 0.9724(4) 0.4613(4) 0.038(2) Uani 1 1 d . . . E 4
Li1_d Li 0.3099(15) -0.0361(4) 0.9682(4) 0.039(2) Uani 1 1 d . . . E 4

loop_
_atom_site_aniso_label
_atom_site_aniso_U_11
_atom_site_aniso_U_22
_atom_site_aniso_U_33
_atom_site_aniso_U_23
_atom_site_aniso_U_13
_atom_site_aniso_U_12
O5_d 0.038(2) 0.026(2) 0.050(2) 0.0072(16) -0.0062(18) 0.0036(19)
O8_d 0.035(2) 0.040(2) 0.034(2) 0.0030(16) -0.0117(19) -0.0059(18)
O1_d 0.040(2) 0.026(2) 0.041(2) 0.0042(16) -0.0061(17) -0.0001(19)
N4_d 0.038(3) 0.031(3) 0.042(3) 0.005(2) -0.008(2) -0.007(2)
O2_d 0.038(2) 0.028(2) 0.048(2) 0.0034(16) -0.0102(19) -0.0069(19)
O4_d 0.033(2) 0.037(2) 0.040(2) 0.0059(17) -0.001(2) -0.0025(18)
O6_d 0.043(3) 0.027(2) 0.056(2) 0.0021(17) -0.006(2) -0.0063(19)
O7_d 0.036(2) 0.036(2) 0.033(2) 0.0043(16) 0.0020(19) -0.0035(17)
C2_d 0.034(3) 0.027(3) 0.030(3) 0.005(3) 0.002(3) 0.000(3)
C14_d 0.034(4) 0.029(4) 0.036(3) 0.005(3) -0.003(3) -0.001(3)
N3_d 0.034(3) 0.041(3) 0.039(3) 0.004(2) -0.002(3) -0.004(2)
N1_d 0.045(3) 0.031(3) 0.045(3) 0.010(2) -0.008(2) 0.001(3)
N2_d 0.043(3) 0.035(3) 0.035(3) 0.002(2) -0.007(3) -0.004(2)
C22_d 0.043(4) 0.053(4) 0.023(4) 0.012(3) 0.007(3) 0.004(3)
C15_d 0.042(4) 0.019(4) 0.082(4) 0.015(3) -0.016(3) -0.003(3)
C13_d 0.053(5) 0.032(4) 0.026(3) 0.001(3) 0.000(3) -0.009(3)
C6_d 0.053(4) 0.030(4) 0.046(4) 0.004(3) -0.014(3) -0.010(3)
C3_d 0.043(4) 0.025(4) 0.056(4) 0.013(3) -0.023(3) -0.004(3)
O3_d 0.041(3) 0.058(3) 0.041(2) 0.0051(18) -0.009(2) -0.009(2)
C19_d 0.055(4) 0.008(3) 0.032(4) 0.003(2) -0.008(4) -0.006(3)
C1_d 0.055(4) 0.020(4) 0.028(3) 0.005(3) 0.001(3) 0.003(3)
C7_d 0.038(4) 0.011(3) 0.046(4) 0.006(3) -0.014(3) -0.002(3)
C20_d 0.029(3) 0.032(3) 0.026(3) 0.005(3) -0.005(3) -0.003(3)
C17_d 0.047(4) 0.029(4) 0.064(4) 0.015(3) -0.019(3) 0.000(3)
C18_d 0.048(4) 0.032(4) 0.065(4) 0.007(3) -0.021(3) 0.001(3)
C16_d 0.049(4) 0.034(4) 0.050(4) 0.008(3) -0.012(3) -0.007(3)
C8_d 0.042(4) 0.032(3) 0.018(3) 0.006(3) -0.008(3) 0.003(3)
C10_d 0.039(4) 0.036(3) 0.033(4) 0.002(3) -0.003(3) -0.005(3)
C4_d 0.059(4) 0.029(4) 0.081(4) 0.005(3) -0.031(3) -0.001(3)
C21_d 0.045(4) 0.066(4) 0.031(4) 0.000(3) -0.013(3) 0.010(3)
C11_d 0.043(4) 0.036(3) 0.036(4) -0.002(3) -0.005(3) -0.011(3)
C12_d 0.050(4) 0.058(4) 0.037(4) 0.005(3) 0.005(3) -0.014(3)
C34_d 0.043(4) 0.041(4) 0.044(4) 0.012(3) -0.004(3) 0.007(3)
C5_d 0.045(4) 0.027(4) 0.095(5) 0.011(3) -0.028(4) 0.001(3)
Li2_d 0.040(6) 0.034(5) 0.040(5) 0.006(4) -0.017(4) -0.006(4)
C9_d 0.042(4) 0.059(4) 0.036(4) 0.004(3) -0.006(3) -0.014(3)
C23_d 0.033(4) 0.086(5) 0.032(4) -0.001(3) 0.000(3) 0.016(3)
Li3_d 0.042(6) 0.031(5) 0.048(6) 0.010(4) 0.001(5) -0.006(4)
Li4_d 0.035(6) 0.029(5) 0.049(6) -0.001(4) -0.006(4) 0.004(4)
Li1_d 0.051(6) 0.024(5) 0.043(6) 0.001(4) -0.009(5) 0.001(4)

loop_
_atom_type_symbol
_atom_type_description
_atom_type_scat_dispersion_real
_atom_type_scat_dispersion_imag
_atom_type_scat_source
C C 0.0181 0.0091 'International Tables Vol C Tables 4.2.6.8 and 6.1.1.4'
H H 0.0000 0.0000 'International Tables Vol C Tables 4.2.6.8 and 6.1.1.4'
Li Li 0.0008 0.0003 'International Tables Vol C Tables 4.2.6.8 and 6.1.1.4'
N N 0.0311 0.0180 'International Tables Vol C Tables 4.2.6.8 and 6.1.1.4'
O O 0.0492 0.0322 'International Tables Vol C Tables 4.2.6.8 and 6.1.1.4'

loop_
_geom_angle_atom_site_label_1
_geom_angle_atom_site_label_2
_geom_angle_atom_site_label_3
_geom_angle
_geom_angle_site_symmetry_1
_geom_angle_site_symmetry_3
C13S_a C1S_a O11S_a 101.9(12) . .
C13S_a C1S_a C12S_a 120.6(14) . .
O11S_a C1S_a C12S_a 112.8(12) . .
C13S_a C1S_a C11S_a 106.2(12) . .
O11S_a C1S_a C11S_a 110.3(13) . .
C12S_a C1S_a C11S_a 104.8(11) . .
O21S_b C2S_b C22S_b 110.9(13) . .
O21S_b C2S_b C21S_b 105.5(10) . .
C22S_b C2S_b C21S_b 111.4(10) . .
O21S_b C2S_b C23S_b 96.5(11) . .
C22S_b C2S_b C23S_b 122.3(12) . .
C21S_b C2S_b C23S_b 108.3(12) . .
O3S_c C3S_c C31S_c 103.5(12) . .
O3S_c C3S_c C32S_c 109.5(12) . .
C31S_c C3S_c C32S_c 117.5(14) . .
O3S_c C3S_c C33S_c 108.0(14) . .
C31S_c C3S_c C33S_c 105.1(11) . .
C32S_c C3S_c C33S_c 112.6(13) . .
C43S_d C4S_d O41_d 110.3(13) . .
C43S_d C4S_d C41S_d 125.9(11) . .
O41_d C4S_d C41S_d 96.8(10) . .
C43S_d C4S_d C42S_d 106.0(10) . .
O41_d C4S_d C42S_d 103.9(9) . .
C41S_d C4S_d C42S_d 111.6(11) . .
C13_d O5_d Li3_d 147.7(4) . 2_666
C13_d O5_d Li3_d 117.2(4) . .
Li3_d O5_d Li3_d 90.9(3) 2_666 .
C19_d O8_d Li4_d 151.5(4) . .
C1_d O1_d Li1_d 157.3(4) . 2_657
C1_d O1_d Li1_d 112.3(4) . .
Li1_d O1_d Li1_d 89.7(4) 2_657 .
C17_d N4_d C18_d 116.0(4) . .
C17_d N4_d Li4_d 119.9(4) . .
C18_d N4_d Li4_d 123.8(4) . .
C1_d O2_d Li1_d 140.4(4) . 2_557
C7_d O4_d Li2_d 150.4(4) . 2_567
C7_d O4_d Li2_d 117.2(4) . .
Li2_d O4_d Li2_d 90.0(3) 2_567 .
C13_d O6_d Li3_d 154.8(4) . 2_566
C19_d O7_d Li4_d 151.1(4) 2_576 2_676
C19_d O7_d Li4_d 117.5(4) 2_576 .
Li4_d O7_d Li4_d 90.5(4) 2_676 .
C3_d C2_d C4_d 117.2(5) . .
C3_d C2_d C1_d 124.1(5) . .
C4_d C2_d C1_d 118.6(5) . .
C16_d C14_d C15_d 116.5(5) . .
C16_d C14_d C13_d 120.5(5) . .
C15_d C14_d C13_d 122.9(5) . .
C34_d N3_d C23_d 115.0(4) . .
C34_d N3_d Li1_d 126.8(4) . 2_566
C23_d N3_d Li1_d 118.2(4) . 2_566
C6_d N1_d C5_d 116.6(5) . .
C6_d N1_d Li2_d 128.3(4) . .
C5_d N1_d Li2_d 115.1(4) . .
C12_d N2_d C11_d 115.5(5) . .
C12_d N2_d Li3_d 115.4(5) . .
C11_d N2_d Li3_d 129.0(4) . .
C20_d C22_d C34_d 118.8(5) . .
C14_d C15_d C18_d 119.7(5) . .
O6_d C13_d O5_d 125.7(5) . .
O6_d C13_d C14_d 116.8(5) . .
O5_d C13_d C14_d 117.5(5) . .
O6_d C13_d Li3_d 87.5(3) . .
O5_d C13_d Li3_d 38.9(3) . .
C14_d C13_d Li3_d 154.5(5) . .
N1_d C6_d C3_d 123.7(5) . .
C2_d C3_d C6_d 119.3(4) . .
C7_d O3_d Li2_d 157.9(4) . 2_667
O8_d C19_d O7_d 125.7(5) . 2_576
O8_d C19_d C20_d 117.0(5) . .
O7_d C19_d C20_d 117.3(5) 2_576 .
O2_d C1_d O1_d 125.0(5) . .
O2_d C1_d C2_d 117.7(5) . .
O1_d C1_d C2_d 117.3(5) . .
O2_d C1_d Li1_d 83.8(3) . .
O1_d C1_d Li1_d 42.5(3) . .
C2_d C1_d Li1_d 155.0(4) . .
O3_d C7_d O4_d 124.4(5) . .
O3_d C7_d C8_d 116.9(5) . .
O4_d C7_d C8_d 118.7(5) . .
O3_d C7_d Li2_d 86.9(3) . .
O4_d C7_d Li2_d 38.9(3) . .
C8_d C7_d Li2_d 153.0(4) . .
C21_d C20_d C22_d 117.2(5) . .
C21_d C20_d C19_d 120.0(5) . .
C22_d C20_d C19_d 122.7(5) . .
N4_d C17_d C16_d 123.7(4) . .
N4_d C18_d C15_d 123.6(5) . .
C14_d C16_d C17_d 120.4(5) . .
C9_d C8_d C10_d 117.3(5) . .
C9_d C8_d C7_d 119.6(5) . .
C10_d C8_d C7_d 123.1(5) . .
C11_d C10_d C8_d 119.4(5) . .
C2_d C4_d C5_d 119.7(5) . .
C20_d C21_d C23_d 120.3(5) . .
N2_d C11_d C10_d 124.0(5) . .
N2_d C12_d C9_d 124.5(5) . .
N3_d C34_d C22_d 124.8(5) . .
N1_d C5_d C4_d 123.5(5) . .
O3_d Li2_d O4_d 119.8(4) 2_667 2_567
O3_d Li2_d O4_d 129.3(5) 2_667 .
O4_d Li2_d O4_d 90.0(3) 2_567 .
O3_d Li2_d N1_d 107.4(4) 2_667 .
O4_d Li2_d N1_d 106.4(4) 2_567 .
O4_d Li2_d N1_d 100.8(4) . .
O3_d Li2_d Li2_d 143.2(5) 2_667 2_567
O4_d Li2_d Li2_d 45.6(3) 2_567 2_567
O4_d Li2_d Li2_d 44.5(2) . 2_567
N1_d Li2_d Li2_d 109.3(5) . 2_567
O3_d Li2_d C7_d 109.4(4) 2_667 .
O4_d Li2_d C7_d 113.3(3) 2_567 .
O4_d Li2_d C7_d 23.87(17) . .
N1_d Li2_d C7_d 98.0(3) . .
Li2_d Li2_d C7_d 67.9(3) 2_567 .
C12_d C9_d C8_d 119.2(5) . .
N3_d C23_d C21_d 123.9(5) . .
O6_d Li3_d O5_d 118.1(4) 2_566 2_666
O6_d Li3_d O5_d 131.2(4) 2_566 .
O5_d Li3_d O5_d 89.1(3) 2_666 .
O6_d Li3_d N2_d 105.1(4) 2_566 .
O5_d Li3_d N2_d 107.0(4) 2_666 .
O5_d Li3_d N2_d 103.8(4) . .
O6_d Li3_d C13_d 110.9(4) 2_566 .
O5_d Li3_d C13_d 111.9(4) 2_666 .
O5_d Li3_d C13_d 23.85(17) . .
N2_d Li3_d C13_d 102.3(3) . .
O6_d Li3_d Li3_d 142.6(6) 2_566 2_666
O5_d Li3_d Li3_d 44.8(2) 2_666 2_666
O5_d Li3_d Li3_d 44.2(2) . 2_666
N2_d Li3_d Li3_d 111.9(5) . 2_666
C13_d Li3_d Li3_d 67.4(3) . 2_666
O8_d Li4_d O7_d 118.6(4) . 2_676
O8_d Li4_d O7_d 129.8(4) . .
O7_d Li4_d O7_d 89.5(4) 2_676 .
O8_d Li4_d N4_d 103.0(4) . .
O7_d Li4_d N4_d 112.4(4) 2_676 .
O7_d Li4_d N4_d 102.7(3) . .
O8_d Li4_d Li4_d 142.0(5) . 2_676
O7_d Li4_d Li4_d 45.4(3) 2_676 2_676
O7_d Li4_d Li4_d 44.1(2) . 2_676
N4_d Li4_d Li4_d 115.0(4) . 2_676
O2_d Li1_d O1_d 120.2(4) 2_557 2_657
O2_d Li1_d O1_d 117.9(4) 2_557 .
O1_d Li1_d O1_d 90.3(4) 2_657 .
O2_d Li1_d N3_d 108.0(4) 2_557 2_566
O1_d Li1_d N3_d 107.8(4) 2_657 2_566
O1_d Li1_d N3_d 111.5(4) . 2_566
O2_d Li1_d C1_d 103.9(4) 2_557 .
O1_d Li1_d C1_d 115.4(4) 2_657 .
O1_d Li1_d C1_d 25.19(17) . .
N3_d Li1_d C1_d 99.4(3) 2_566 .
O2_d Li1_d Li1_d 133.5(5) 2_557 2_657
O1_d Li1_d Li1_d 46.3(2) 2_657 2_657
O1_d Li1_d Li1_d 44.0(2) . 2_657
N3_d Li1_d Li1_d 118.5(5) 2_566 2_657
C1_d Li1_d Li1_d 69.1(3) . 2_657

loop_
_geom_bond_atom_site_label_1
_geom_bond_atom_site_label_2
_geom_bond_distance
_geom_bond_site_symmetry_2
C1S_a C13S_a 1.42(2) .
C1S_a O11S_a 1.417(15) .
C1S_a C12S_a 1.525(18) .
C1S_a C11S_a 1.62(2) .
C2S_b O21S_b 1.471(13) .
C2S_b C22S_b 1.47(2) .
C2S_b C21S_b 1.538(16) .
C2S_b C23S_b 1.54(2) .
C3S_c O3S_c 1.435(16) .
C3S_c C31S_c 1.445(17) .
C3S_c C32S_c 1.462(18) .
C3S_c C33S_c 1.55(2) .
C4S_d C43S_d 1.48(2) .
C4S_d O41_d 1.474(13) .
C4S_d C41S_d 1.526(18) .
C4S_d C42S_d 1.585(15) .
O5_d C13_d 1.265(5) .
O5_d Li3_d 1.945(9) 2_666
O5_d Li3_d 1.965(8) .
O8_d C19_d 1.242(5) .
O8_d Li4_d 1.880(8) .
O1_d C1_d 1.276(5) .
O1_d Li1_d 1.948(9) 2_657
O1_d Li1_d 2.025(8) .
N4_d C17_d 1.329(5) .
N4_d C18_d 1.331(5) .
N4_d Li4_d 2.103(9) .
O2_d C1_d 1.246(6) .
O2_d Li1_d 1.856(9) 2_557
O4_d C7_d 1.268(6) .
O4_d Li2_d 1.932(9) 2_567
O4_d Li2_d 1.970(8) .
O6_d C13_d 1.239(5) .
O6_d Li3_d 1.887(9) 2_566
O7_d C19_d 1.277(6) 2_576
O7_d Li4_d 1.937(9) 2_676
O7_d Li4_d 1.983(8) .
C2_d C3_d 1.366(6) .
C2_d C4_d 1.386(6) .
C2_d C1_d 1.508(6) .
C14_d C16_d 1.372(5) .
C14_d C15_d 1.377(6) .
C14_d C13_d 1.505(6) .
N3_d C34_d 1.333(5) .
N3_d C23_d 1.346(5) .
N3_d Li1_d 2.085(8) 2_566
N1_d C6_d 1.322(5) .
N1_d C5_d 1.333(5) .
N1_d Li2_d 2.074(9) .
N2_d C12_d 1.333(6) .
N2_d C11_d 1.335(5) .
N2_d Li3_d 2.057(9) .
C22_d C20_d 1.387(6) .
C22_d C34_d 1.392(6) .
C15_d C18_d 1.394(6) .
C13_d Li3_d 2.781(9) .
C6_d C3_d 1.401(6) .
O3_d C7_d 1.251(5) .
O3_d Li2_d 1.846(8) 2_667
C19_d O7_d 1.277(6) 2_576
C19_d C20_d 1.514(6) .
C1_d Li1_d 2.773(9) .
C7_d C8_d 1.500(6) .
C7_d Li2_d 2.788(9) .
C20_d C21_d 1.363(6) .
C17_d C16_d 1.381(6) .
C8_d C9_d 1.379(6) .
C8_d C10_d 1.379(6) .
C10_d C11_d 1.380(6) .
C4_d C5_d 1.379(6) .
C21_d C23_d 1.386(6) .
C12_d C9_d 1.375(6) .
Li2_d O3_d 1.846(8) 2_667
Li2_d O4_d 1.932(9) 2_567
Li2_d Li2_d 2.758(14) 2_567
Li3_d O6_d 1.887(9) 2_566
Li3_d O5_d 1.945(9) 2_666
Li3_d Li3_d 2.787(16) 2_666
Li4_d O7_d 1.936(9) 2_676
Li4_d Li4_d 2.784(16) 2_676
Li1_d O2_d 1.856(9) 2_557
Li1_d O1_d 1.948(9) 2_657
Li1_d N3_d 2.085(8) 2_566
Li1_d Li1_d 2.802(17) 2_657
